data_1502110
loop_
_publ_author_name
'Egan, Ben A.'
'Paradowski, Michael'
'Thomas, Lynne H.'
'Marquez, Rodolfo'

_publ_section_title
;
 Regiocontrolled rearrangement of isobenzofurans.
;
_journal_issue 8
_journal_name_full 'Organic letters'
_journal_page_first 2086
_journal_page_last 2089
_journal_paper_doi 10.1021/ol200498k
_journal_volume 13
_journal_year 2011
_chemical_absolute_configuration rmad
_chemical_formula_sum 'C22 H31 N O5 Si'
_chemical_formula_weight 417.57
_chemical_name_systematic
;
 ?
;
_space_group_IT_number 19
_symmetry_cell_setting orthorhombic
_symmetry_space_group_name_Hall 'P 2ac 2ab'
_symmetry_space_group_name_H-M 'P 21 21 21'
_atom_sites_solution_hydrogens geom
_atom_sites_solution_primary direct
_atom_sites_solution_secondary difmap
_audit_creation_date 2010-09-13T15:39:52-00:00
_audit_creation_method 'WinGX routine CIF_UPDATE'
_cell_angle_alpha 90
_cell_angle_beta 90
_cell_angle_gamma 90
_cell_formula_units_Z 4
_cell_length_a 10.7398(3)
_cell_length_b 8.2057(2)
_cell_length_c 25.4880(9)
_cell_measurement_reflns_used 6688
_cell_measurement_temperature 150(2)
_cell_measurement_theta_max 62.5231
_cell_measurement_theta_min 3.4652
_cell_volume 2246.20(11)
_computing_cell_refinement
;
        CrysAlisPro, Oxford Diffraction Ltd.,
        Version 1.171.33.55 (release 05-01-2010 CrysAlis171 .NET)
        (compiled Jan  5 2010,16:28:46)
;
_computing_data_collection
;
        CrysAlisPro, Oxford Diffraction Ltd.,
        Version 1.171.33.55 (release 05-01-2010 CrysAlis171 .NET)
        (compiled Jan  5 2010,16:28:46)
;
_computing_data_reduction
;
        CrysAlisPro, Oxford Diffraction Ltd.,
        Version 1.171.33.55 (release 05-01-2010 CrysAlis171 .NET)
        (compiled Jan  5 2010,16:28:46)
;
_computing_structure_refinement 'SHELXL-97 (Sheldrick, 2008)'
_diffrn_ambient_temperature 150(2)
_diffrn_detector_area_resol_mean 10.4383
_diffrn_measured_fraction_theta_full 0.996
_diffrn_measured_fraction_theta_max 0.996
_diffrn_measurement_device_type 'Xcalibur, Atlas, Gemini ultra'
_diffrn_measurement_method '\w scans'
_diffrn_orient_matrix_UB_11 0.0298049
_diffrn_orient_matrix_UB_12 -0.1026245
_diffrn_orient_matrix_UB_13 -0.0410969
_diffrn_orient_matrix_UB_21 0.1177362
_diffrn_orient_matrix_UB_22 0.0869027
_diffrn_orient_matrix_UB_23 -0.0295196
_diffrn_orient_matrix_UB_31 0.1431916
_diffrn_orient_matrix_UB_32 -0.0501197
_diffrn_orient_matrix_UB_33 0.0329979
_diffrn_radiation_monochromator graphite
_diffrn_radiation_type CuK\a
_diffrn_radiation_wavelength 1.54184
_diffrn_reflns_av_R_equivalents 0.062
_diffrn_reflns_av_unetI/netI 0.045
_diffrn_reflns_limit_h_max 12
_diffrn_reflns_limit_h_min -11
_diffrn_reflns_limit_k_max 9
_diffrn_reflns_limit_k_min -9
_diffrn_reflns_limit_l_max 28
_diffrn_reflns_limit_l_min -28
_diffrn_reflns_number 14532
_diffrn_reflns_theta_full 61.99
_diffrn_reflns_theta_max 61.99
_diffrn_reflns_theta_min 3.47
_exptl_absorpt_coefficient_mu 1.186
_exptl_absorpt_correction_T_max 0.905
_exptl_absorpt_correction_T_min 0.846
_exptl_absorpt_correction_type analytical
_exptl_absorpt_process_details
;
        CrysAlisPro, Oxford Diffraction Ltd.,
        Version 1.171.33.55 (release 05-01-2010 CrysAlis171 .NET)
        (compiled Jan  5 2010,16:28:46)
Analytical numeric absorption correction using a multifaceted crystal
                        model based on expressions derived by R.C. Clark & J.S.
        (Clark, R. C. & Reid, J. S. (1995). Acta Cryst. A51, 887-897)
;
_exptl_crystal_density_diffrn 1.235
_exptl_crystal_density_method 'not measured'
_exptl_crystal_F_000 896
_exptl_crystal_size_max 0.17
_exptl_crystal_size_mid 0.12
_exptl_crystal_size_min 0.1
_refine_diff_density_max 0.212
_refine_diff_density_min -0.226
_refine_diff_density_rms 0.04
_refine_ls_abs_structure_details 'Flack H D (1983), Acta Cryst. A39, 876-881'
_refine_ls_abs_structure_Flack 0.03(3)
_refine_ls_extinction_method none
_refine_ls_goodness_of_fit_ref 1.06
_refine_ls_hydrogen_treatment constr
_refine_ls_matrix_type full
_refine_ls_number_parameters 270
_refine_ls_number_reflns 3524
_refine_ls_number_restraints 0
_refine_ls_restrained_S_all 1.06
_refine_ls_R_factor_all 0.0534
_refine_ls_R_factor_gt 0.0391
_refine_ls_shift/su_max 0.002
_refine_ls_shift/su_mean 0
_refine_ls_structure_factor_coef Fsqd
_refine_ls_weighting_details 'calc w=1/[\s^2^(Fo^2^)+(0.0434P)^2^+0.3129P] where P=(Fo^2^+2Fc^2^)/3'
_refine_ls_weighting_scheme calc
_refine_ls_wR_factor_gt 0.0854
_refine_ls_wR_factor_ref 0.0919
_reflns_number_gt 2907
_reflns_number_total 3524
_reflns_threshold_expression >2\s(I)
_cod_data_source_file ol200498k_si_006.cif
_cod_data_source_block be415b
_cod_original_sg_symbol_H-M P212121
_cod_database_code 1502110

loop_
_symmetry_equiv_pos_as_xyz
'x, y, z'
'-x+1/2, -y, z+1/2'
'x+1/2, -y+1/2, -z'
'-x, y+1/2, -z+1/2'

loop_
_atom_site_label
_atom_site_type_symbol
_atom_site_fract_x
_atom_site_fract_y
_atom_site_fract_z
_atom_site_U_iso_or_equiv
_atom_site_adp_type
_atom_site_occupancy
_atom_site_symmetry_multiplicity
_atom_site_calc_flag
_atom_site_refinement_flags
Si1 Si -1.35272(7) -0.55876(9) -1.46462(3) 0.03364(19) Uani 1 1 d .
O1 O -0.5067(2) -0.8219(3) -1.28893(9) 0.0569(6) Uani 1 1 d .
O2 O -1.04819(17) -0.4028(3) -1.25261(7) 0.0425(5) Uani 1 1 d .
H52 H -1.1156 -0.3715 -1.2393 0.064 Uiso 1 1 calc R
O3 O -1.03361(16) -0.5732(2) -1.34836(8) 0.0394(5) Uani 1 1 d .
O4 O -1.21989(19) -0.6816(2) -1.35758(9) 0.0496(6) Uani 1 1 d .
O5 O -1.38981(16) -0.4649(2) -1.40831(7) 0.0332(4) Uani 1 1 d .
N1 N -0.7128(2) -0.8305(3) -1.28994(10) 0.0447(6) Uani 1 1 d .
C1 C -0.6119(3) -0.8905(4) -1.27094(13) 0.0531(9) Uani 1 1 d .
H1 H -0.6117 -0.9768 -1.2461 0.064 Uiso 1 1 calc R
C2 C -0.5480(3) -0.7066(4) -1.32393(12) 0.0441(8) Uani 1 1 d .
H2 H -0.4966 -0.6364 -1.3442 0.053 Uiso 1 1 calc R
C3 C -0.6724(3) -0.7094(4) -1.32485(11) 0.0366(7) Uani 1 1 d .
C4 C -0.7656(3) -0.6055(3) -1.35188(11) 0.0389(7) Uani 1 1 d .
H4A H -0.8253 -0.6756 -1.371 0.047 Uiso 1 1 calc R
H4B H -0.7229 -0.5353 -1.3778 0.047 Uiso 1 1 calc R
C5 C -0.8369(3) -0.4980(3) -1.31260(10) 0.0331(7) Uani 1 1 d .
H5 H -0.8602 -0.5678 -1.282 0.04 Uiso 1 1 calc R
C6 C -0.7552(3) -0.3593(4) -1.29218(13) 0.0465(8) Uani 1 1 d .
H6A H -0.7423 -0.2791 -1.3201 0.07 Uiso 1 1 calc R
H6B H -0.6746 -0.4031 -1.281 0.07 Uiso 1 1 calc R
H6C H -0.7963 -0.3068 -1.2623 0.07 Uiso 1 1 calc R
C7 C -0.9561(2) -0.4314(3) -1.33620(10) 0.0326(6) Uani 1 1 d .
H7 H -0.9359 -0.3726 -1.3695 0.039 Uiso 1 1 calc R
C8 C -1.0272(3) -0.3184(4) -1.30035(10) 0.0349(7) Uani 1 1 d .
H8 H -0.9759 -0.2191 -1.2933 0.042 Uiso 1 1 calc R
C9 C -1.1589(3) -0.5586(3) -1.35395(11) 0.0359(6) Uani 1 1 d .
C10 C -1.2110(2) -0.3911(3) -1.35470(11) 0.0319(6) Uani 1 1 d .
C11 C -1.1458(3) -0.2692(3) -1.32741(10) 0.0319(6) Uani 1 1 d .
C12 C -1.1923(3) -0.1127(3) -1.32532(11) 0.0362(7) Uani 1 1 d .
H12 H -1.145 -0.028 -1.3096 0.043 Uiso 1 1 calc R
C13 C -1.3086(3) -0.0802(3) -1.34640(10) 0.0351(7) Uani 1 1 d .
H13 H -1.3419 0.0265 -1.343 0.042 Uiso 1 1 calc R
C14 C -1.3781(2) -0.1980(3) -1.37227(11) 0.0331(7) Uani 1 1 d .
C15 C -1.5081(3) -0.1603(4) -1.39189(12) 0.0398(7) Uani 1 1 d .
H15A H -1.5408 -0.0651 -1.3732 0.06 Uiso 1 1 calc R
H15B H -1.5624 -0.2542 -1.3856 0.06 Uiso 1 1 calc R
H15C H -1.5051 -0.1371 -1.4296 0.06 Uiso 1 1 calc R
C16 C -1.3249(3) -0.3527(3) -1.37882(10) 0.0322(6) Uani 1 1 d .
C17 C -1.1855(3) -0.5328(4) -1.48028(12) 0.0480(8) Uani 1 1 d .
H17A H -1.1618 -0.4186 -1.4752 0.072 Uiso 1 1 calc R
H17B H -1.1706 -0.564 -1.5169 0.072 Uiso 1 1 calc R
H17C H -1.1356 -0.6022 -1.4571 0.072 Uiso 1 1 calc R
C18 C -1.3955(3) -0.7766(3) -1.45638(13) 0.0475(8) Uani 1 1 d .
H18A H -1.3408 -0.8268 -1.4302 0.071 Uiso 1 1 calc R
H18B H -1.3861 -0.8334 -1.49 0.071 Uiso 1 1 calc R
H18C H -1.4822 -0.7845 -1.4447 0.071 Uiso 1 1 calc R
C19 C -1.4470(3) -0.4623(4) -1.51848(11) 0.0408(7) Uani 1 1 d .
C20 C -1.4306(3) -0.5544(5) -1.57026(13) 0.0628(10) Uani 1 1 d .
H20A H -1.4595 -0.6669 -1.566 0.094 Uiso 1 1 calc R
H20B H -1.3424 -0.5545 -1.5801 0.094 Uiso 1 1 calc R
H20C H -1.4794 -0.5007 -1.5978 0.094 Uiso 1 1 calc R
C21 C -1.4028(3) -0.2854(4) -1.52705(13) 0.0558(9) Uani 1 1 d .
H21A H -1.3188 -0.2861 -1.542 0.084 Uiso 1 1 calc R
H21B H -1.4017 -0.2278 -1.4934 0.084 Uiso 1 1 calc R
H21C H -1.4598 -0.23 -1.5512 0.084 Uiso 1 1 calc R
C22 C -1.5866(3) -0.4623(4) -1.50450(13) 0.0522(9) Uani 1 1 d .
H22A H -1.6339 -0.411 -1.5329 0.078 Uiso 1 1 calc R
H22B H -1.5995 -0.4011 -1.4719 0.078 Uiso 1 1 calc R
H22C H -1.6151 -0.5747 -1.4997 0.078 Uiso 1 1 calc R

loop_
_atom_site_aniso_label
_atom_site_aniso_U_11
_atom_site_aniso_U_22
_atom_site_aniso_U_33
_atom_site_aniso_U_23
_atom_site_aniso_U_13
_atom_site_aniso_U_12
Si1 0.0331(4) 0.0306(4) 0.0372(4) -0.0013(4) -0.0008(3) -0.0001(3)
O1 0.0416(13) 0.0728(16) 0.0563(14) -0.0082(13) -0.0019(11) 0.0195(13)
O2 0.0434(12) 0.0504(14) 0.0338(11) 0.0037(10) 0.0001(9) 0.0108(10)
O3 0.0366(11) 0.0309(11) 0.0508(12) -0.0066(10) -0.0102(9) 0.0033(9)
O4 0.0458(13) 0.0284(12) 0.0746(16) 0.0030(11) -0.0181(11) -0.0031(10)
O5 0.0308(9) 0.0304(10) 0.0384(10) -0.0008(9) -0.0028(8) -0.0021(8)
N1 0.0411(15) 0.0462(15) 0.0467(16) 0.0039(14) 0.0044(12) 0.0082(13)
C1 0.054(2) 0.057(2) 0.049(2) 0.0038(16) 0.0058(17) 0.0178(18)
C2 0.0389(18) 0.050(2) 0.0439(19) -0.0052(16) 0.0009(15) 0.0008(15)
C3 0.0339(17) 0.0402(18) 0.0358(16) -0.0062(13) 0.0050(13) -0.0025(13)
C4 0.0392(16) 0.0430(18) 0.0346(16) -0.0010(14) -0.0006(13) 0.0024(14)
C5 0.0336(15) 0.0360(16) 0.0297(15) -0.0020(11) -0.0032(12) 0.0021(12)
C6 0.0362(17) 0.0460(19) 0.057(2) -0.0080(16) -0.0082(15) -0.0011(15)
C7 0.0375(15) 0.0293(15) 0.0311(15) 0.0007(13) -0.0023(11) -0.0064(13)
C8 0.0423(17) 0.0310(16) 0.0313(15) 0.0006(13) -0.0024(12) -0.0027(13)
C9 0.0384(16) 0.0317(16) 0.0375(15) -0.0004(14) -0.0085(13) 0.0004(15)
C10 0.0326(15) 0.0314(16) 0.0317(15) 0.0003(12) -0.0006(12) 0.0019(12)
C11 0.0367(16) 0.0287(15) 0.0304(15) 0.0023(12) -0.0037(13) 0.0050(13)
C12 0.0418(17) 0.0344(16) 0.0323(16) -0.0018(13) -0.0007(13) 0.0002(13)
C13 0.0447(17) 0.0276(15) 0.0329(15) 0.0001(13) 0.0030(13) 0.0073(13)
C14 0.0362(17) 0.0288(16) 0.0342(15) -0.0004(13) 0.0009(12) 0.0042(13)
C15 0.0378(16) 0.0357(17) 0.0459(18) -0.0002(14) 0.0010(13) 0.0075(14)
C16 0.0335(15) 0.0307(15) 0.0324(15) 0.0004(12) -0.0018(12) -0.0039(13)
C17 0.0424(17) 0.051(2) 0.0505(19) -0.0038(16) 0.0022(14) 0.0020(16)
C18 0.0512(18) 0.0385(18) 0.053(2) -0.0063(15) -0.0064(16) -0.0057(14)
C19 0.0468(18) 0.0389(17) 0.0367(16) -0.0017(14) -0.0018(13) 0.0036(15)
C20 0.074(2) 0.071(2) 0.0437(19) -0.0136(19) -0.0112(17) 0.012(2)
C21 0.067(2) 0.052(2) 0.048(2) 0.0148(17) 0.0046(18) 0.0089(18)
C22 0.0440(18) 0.054(2) 0.058(2) -0.0109(18) -0.0162(15) 0.0083(17)

loop_
_atom_type_symbol
_atom_type_description
_atom_type_scat_dispersion_real
_atom_type_scat_dispersion_imag
_atom_type_scat_source
Si Si 0.2541 0.3302 'International Tables Vol C Tables 4.2.6.8 and 6.1.1.4'
O O 0.0492 0.0322 'International Tables Vol C Tables 4.2.6.8 and 6.1.1.4'
N N 0.0311 0.018 'International Tables Vol C Tables 4.2.6.8 and 6.1.1.4'
C C 0.0181 0.0091 'International Tables Vol C Tables 4.2.6.8 and 6.1.1.4'
H H 0 0 'International Tables Vol C Tables 4.2.6.8 and 6.1.1.4'

loop_
_exptl_crystal_face_index_h
_exptl_crystal_face_index_k
_exptl_crystal_face_index_l
_exptl_crystal_face_perp_dist
0 -7 4 0.0528
0 7 -4 0.05
0 0 1 0.06
0 0 -1 0.04
5 0 8 0.0956
-5 0 -8 0.0524
-5 0 -2 0.0541
5 1 1 0.0942
0 5 11 0.0641

loop_
_geom_angle_atom_site_label_1
_geom_angle_atom_site_label_2
_geom_angle_atom_site_label_3
_geom_angle
O5 Si1 C17 111.22(12)
O5 Si1 C18 106.65(13)
C17 Si1 C18 112.01(15)
O5 Si1 C19 107.66(11)
C17 Si1 C19 108.45(14)
C18 Si1 C19 110.76(14)
C1 O1 C2 103.8(2)
C8 O2 H52 109.5
C9 O3 C7 121.0(2)
C16 O5 Si1 130.82(17)
C1 N1 C3 104.4(3)
N1 C1 O1 114.8(3)
N1 C1 H1 122.6
O1 C1 H1 122.6
C3 C2 O1 108.8(3)
C3 C2 H2 125.6
O1 C2 H2 125.6
C2 C3 N1 108.1(3)
C2 C3 C4 132.3(3)
N1 C3 C4 119.5(2)
C3 C4 C5 111.3(2)
C3 C4 H4A 109.4
C5 C4 H4A 109.4
C3 C4 H4B 109.4
C5 C4 H4B 109.4
H4A C4 H4B 108
C7 C5 C6 110.6(2)
C7 C5 C4 111.6(2)
C6 C5 C4 111.3(2)
C7 C5 H5 107.7
C6 C5 H5 107.7
C4 C5 H5 107.7
C5 C6 H6A 109.5
C5 C6 H6B 109.5
H6A C6 H6B 109.5
C5 C6 H6C 109.5
H6A C6 H6C 109.5
H6B C6 H6C 109.5
O3 C7 C8 109.2(2)
O3 C7 C5 106.1(2)
C8 C7 C5 114.1(2)
O3 C7 H7 109.1
C8 C7 H7 109.1
C5 C7 H7 109.1
O2 C8 C11 112.9(2)
O2 C8 C7 107.4(2)
C11 C8 C7 108.4(2)
O2 C8 H8 109.3
C11 C8 H8 109.3
C7 C8 H8 109.3
O4 C9 O3 118.1(3)
O4 C9 C10 124.7(3)
O3 C9 C10 117.2(2)
C16 C10 C11 119.4(2)
C16 C10 C9 122.8(2)
C11 C10 C9 117.7(2)
C12 C11 C10 120.1(2)
C12 C11 C8 122.6(2)
C10 C11 C8 117.3(2)
C11 C12 C13 119.4(3)
C11 C12 H12 120.3
C13 C12 H12 120.3
C12 C13 C14 122.3(3)
C12 C13 H13 118.8
C14 C13 H13 118.8
C13 C14 C16 117.9(2)
C13 C14 C15 120.7(2)
C16 C14 C15 121.4(2)
C14 C15 H15A 109.5
C14 C15 H15B 109.5
H15A C15 H15B 109.5
C14 C15 H15C 109.5
H15A C15 H15C 109.5
H15B C15 H15C 109.5
O5 C16 C14 117.6(2)
O5 C16 C10 122.0(2)
C14 C16 C10 120.4(3)
Si1 C17 H17A 109.5
Si1 C17 H17B 109.5
H17A C17 H17B 109.5
Si1 C17 H17C 109.5
H17A C17 H17C 109.5
H17B C17 H17C 109.5
Si1 C18 H18A 109.5
Si1 C18 H18B 109.5
H18A C18 H18B 109.5
Si1 C18 H18C 109.5
H18A C18 H18C 109.5
H18B C18 H18C 109.5
C20 C19 C22 108.2(3)
C20 C19 C21 107.9(3)
C22 C19 C21 109.4(3)
C20 C19 Si1 111.0(2)
C22 C19 Si1 110.8(2)
C21 C19 Si1 109.5(2)
C19 C20 H20A 109.5
C19 C20 H20B 109.5
H20A C20 H20B 109.5
C19 C20 H20C 109.5
H20A C20 H20C 109.5
H20B C20 H20C 109.5
C19 C21 H21A 109.5
C19 C21 H21B 109.5
H21A C21 H21B 109.5
C19 C21 H21C 109.5
H21A C21 H21C 109.5
H21B C21 H21C 109.5
C19 C22 H22A 109.5
C19 C22 H22B 109.5
H22A C22 H22B 109.5
C19 C22 H22C 109.5
H22A C22 H22C 109.5
H22B C22 H22C 109.5

loop_
_geom_bond_atom_site_label_1
_geom_bond_atom_site_label_2
_geom_bond_distance
Si1 O5 1.6768(19)
Si1 C17 1.852(3)
Si1 C18 1.857(3)
Si1 C19 1.881(3)
O1 C1 1.343(4)
O1 C2 1.374(4)
O2 C8 1.418(3)
O2 H52 0.84
O3 C9 1.359(3)
O3 C7 1.464(3)
O4 C9 1.207(3)
O5 C16 1.378(3)
N1 C1 1.285(4)
N1 C3 1.403(4)
C1 H1 0.95
C2 C3 1.336(4)
C2 H2 0.95
C3 C4 1.484(4)
C4 C5 1.538(4)
C4 H4A 0.99
C4 H4B 0.99
C5 C7 1.517(4)
C5 C6 1.529(4)
C5 H5 1
C6 H6A 0.98
C6 H6B 0.98
C6 H6C 0.98
C7 C8 1.509(4)
C7 H7 1
C8 C11 1.504(4)
C8 H8 1
C9 C10 1.484(4)
C10 C16 1.404(4)
C10 C11 1.405(4)
C11 C12 1.379(4)
C12 C13 1.386(4)
C12 H12 0.95
C13 C14 1.388(4)
C13 H13 0.95
C14 C16 1.402(4)
C14 C15 1.514(4)
C15 H15A 0.98
C15 H15B 0.98
C15 H15C 0.98
C17 H17A 0.98
C17 H17B 0.98
C17 H17C 0.98
C18 H18A 0.98
C18 H18B 0.98
C18 H18C 0.98
C19 C20 1.531(4)
C19 C22 1.540(4)
C19 C21 1.542(4)
C20 H20A 0.98
C20 H20B 0.98
C20 H20C 0.98
C21 H21A 0.98
C21 H21B 0.98
C21 H21C 0.98
C22 H22A 0.98
C22 H22B 0.98
C22 H22C 0.98

loop_
_geom_torsion_atom_site_label_1
_geom_torsion_atom_site_label_2
_geom_torsion_atom_site_label_3
_geom_torsion_atom_site_label_4
_geom_torsion
C17 Si1 O5 C16 13.3(3)
C18 Si1 O5 C16 135.7(2)
C19 Si1 O5 C16 -105.4(2)
C3 N1 C1 O1 0.6(4)
C2 O1 C1 N1 -0.9(4)
C1 O1 C2 C3 0.8(3)
O1 C2 C3 N1 -0.5(3)
O1 C2 C3 C4 174.8(3)
C1 N1 C3 C2 0.0(3)
C1 N1 C3 C4 -176.1(3)
C2 C3 C4 C5 -109.7(4)
N1 C3 C4 C5 65.3(3)
C3 C4 C5 C7 -162.6(2)
C3 C4 C5 C6 73.3(3)
C9 O3 C7 C8 35.2(3)
C9 O3 C7 C5 158.6(2)
C6 C5 C7 O3 -173.1(2)
C4 C5 C7 O3 62.5(3)
C6 C5 C7 C8 -52.8(3)
C4 C5 C7 C8 -177.2(2)
O3 C7 C8 O2 63.9(3)
C5 C7 C8 O2 -54.6(3)
O3 C7 C8 C11 -58.4(3)
C5 C7 C8 C11 -176.9(2)
C7 O3 C9 O4 -171.1(3)
C7 O3 C9 C10 8.4(3)
O4 C9 C10 C16 -25.0(4)
O3 C9 C10 C16 155.6(3)
O4 C9 C10 C11 151.4(3)
O3 C9 C10 C11 -28.1(4)
C16 C10 C11 C12 -1.3(4)
C9 C10 C11 C12 -177.8(2)
C16 C10 C11 C8 177.4(2)
C9 C10 C11 C8 1.0(4)
O2 C8 C11 C12 101.5(3)
C7 C8 C11 C12 -139.6(3)
O2 C8 C11 C10 -77.2(3)
C7 C8 C11 C10 41.7(3)
C10 C11 C12 C13 5.5(4)
C8 C11 C12 C13 -173.2(3)
C11 C12 C13 C14 -3.5(4)
C12 C13 C14 C16 -2.8(4)
C12 C13 C14 C15 176.3(3)
Si1 O5 C16 C14 117.7(2)
Si1 O5 C16 C10 -64.0(3)
C13 C14 C16 O5 -174.7(2)
C15 C14 C16 O5 6.3(4)
C13 C14 C16 C10 7.0(4)
C15 C14 C16 C10 -172.0(3)
C11 C10 C16 O5 176.7(2)
C9 C10 C16 O5 -7.0(4)
C11 C10 C16 C14 -5.1(4)
C9 C10 C16 C14 171.2(3)
O5 Si1 C19 C20 -173.2(2)
C17 Si1 C19 C20 66.4(3)
C18 Si1 C19 C20 -56.9(3)
O5 Si1 C19 C22 -52.9(2)
C17 Si1 C19 C22 -173.4(2)
C18 Si1 C19 C22 63.3(3)
O5 Si1 C19 C21 67.8(2)
C17 Si1 C19 C21 -52.6(2)
C18 Si1 C19 C21 -175.9(2)
